data_7712503
loop_
_publ_author_name
'Hamaguchi, Tomohiko'
'Ishikawa, Ryuta'
'Mishima, Akio'
'Hayami, Shinya'
'Ohba, Masaaki'
'Satoh, Minoru'
'Kawata, Satoshi'

_publ_section_title
;
 Structure and modified property of an inclusion complex of self-dimerised
 Cu(II) complex in \g-cyclodextrines
;
_journal_name_full 'Dalton Transactions'
_journal_paper_doi 10.1039/D3DT00176H
_journal_year 2023
_chemical_absolute_configuration rm
_chemical_formula_moiety
;
2(C12 H13 Cu N2 O2 1+), 35(H2 O), 2(F6 P 1-), 2(C48 H80 O40)
;
_chemical_formula_sum 'C120 H256 Cu2 F12 N4 O119 P2'
_chemical_formula_weight 4076.29
_space_group_crystal_system orthorhombic
_space_group_IT_number 18
_space_group_name_Hall 'P 2 2ab'
_space_group_name_H-M_alt 'P 21 21 2'
_symmetry_cell_setting orthorhombic
_symmetry_space_group_name_H-M 'P 21 21 2'
_atom_sites_solution_hydrogens mixed
_atom_sites_solution_primary direct
_atom_sites_solution_secondary difmap
_audit_creation_method SHELXL-2018/3
_audit_update_record
;
2023-03-01 deposited with the CCDC.	2023-03-02 downloaded from the CCDC.
;
_cell_angle_alpha 90
_cell_angle_beta 90
_cell_angle_gamma 90
_cell_formula_units_Z 2
_cell_length_a 18.1464(4)
_cell_length_b 28.9479(7)
_cell_length_c 16.4270(4)
_cell_measurement_reflns_used 46679
_cell_measurement_temperature 100(2)
_cell_measurement_theta_max 30.9130
_cell_measurement_theta_min 2.2410
_cell_volume 8629.1(4)
_computing_cell_refinement 'CrysAlisPro 1.171.42.49 (Rigaku OD, 2022)'
_computing_data_collection 'CrystalClear (Rigaku Inc., 2008)'
_computing_data_reduction 'CrysAlisPro 1.171.42.49 (Rigaku OD, 2022)'
_computing_molecular_graphics
;
Yadokari-XG (Wakita, Nemoto et al., 2009) and
 <i>Mercury</i>. (Cambridge Crystallographic Data Centre, 2001)
;
_computing_publication_material
;
Yadokari-XG (Wakita, Nemoto et al., 2009) and
 publCIF (Westrip, 2010)
;
_computing_structure_refinement 'SHELXL-2018/3 (Sheldrick, 2018)'
_computing_structure_solution 'SHELXT 2018/2 (Sheldrick, 2018)'
_diffrn_ambient_temperature 100(2)
_diffrn_measured_fraction_theta_full 0.999
_diffrn_measured_fraction_theta_max 0.999
_diffrn_measurement_device_type 'Rigaku Saturn 724 CCD area-detector diffractometer'
_diffrn_measurement_method '\w scans'
_diffrn_radiation_monochromator graphite
_diffrn_radiation_type MoK\a
_diffrn_radiation_wavelength 0.71073
_diffrn_reflns_av_R_equivalents 0.0353
_diffrn_reflns_av_unetI/netI 0.0209
_diffrn_reflns_Laue_measured_fraction_full 0.999
_diffrn_reflns_Laue_measured_fraction_max 0.999
_diffrn_reflns_limit_h_max 21
_diffrn_reflns_limit_h_min -21
_diffrn_reflns_limit_k_max 34
_diffrn_reflns_limit_k_min -34
_diffrn_reflns_limit_l_max 19
_diffrn_reflns_limit_l_min -19
_diffrn_reflns_number 120168
_diffrn_reflns_point_group_measured_fraction_full 0.999
_diffrn_reflns_point_group_measured_fraction_max 0.999
_diffrn_reflns_theta_full 25.058
_diffrn_reflns_theta_max 25.058
_diffrn_reflns_theta_min 2.186
_exptl_absorpt_coefficient_mu 0.401
_exptl_absorpt_correction_T_max 1.00000
_exptl_absorpt_correction_T_min 0.94690
_exptl_absorpt_correction_type multi-scan
_exptl_absorpt_process_details
;
CrysAlisPro 1.171.42.49 (Rigaku Oxford Diffraction, 2022)
Empirical absorption correction using spherical harmonics,
implemented in SCALE3 ABSPACK scaling algorithm.
;
_exptl_crystal_colour 'clear light blue'
_exptl_crystal_density_diffrn 1.569
_exptl_crystal_description block
_exptl_crystal_F_000 4304
_exptl_crystal_preparation 'Magnetic properties'
_exptl_crystal_recrystallization_method 'Re-crystallisation from solvent: acetonitrile and water'
_exptl_crystal_size_max 0.420
_exptl_crystal_size_mid 0.100
_exptl_crystal_size_min 0.080
_refine_diff_density_max 1.322
_refine_diff_density_min -0.688
_refine_diff_density_rms 0.119
_refine_ls_abs_structure_details
;
 Flack x determined using 5414 quotients [(I+)-(I-)]/[(I+)+(I-)]
 (Parsons, Flack and Wagner, Acta Cryst. B69 (2013) 249-259).
;
_refine_ls_abs_structure_Flack 0.031(3)
_refine_ls_extinction_method none
_refine_ls_goodness_of_fit_ref 1.044
_refine_ls_hydrogen_treatment mixed
_refine_ls_matrix_type full
_refine_ls_number_parameters 1261
_refine_ls_number_reflns 15319
_refine_ls_number_restraints 6
_refine_ls_restrained_S_all 1.046
_refine_ls_R_factor_all 0.0895
_refine_ls_R_factor_gt 0.0798
_refine_ls_shift/su_max 0.001
_refine_ls_shift/su_mean 0.000
_refine_ls_structure_factor_coef Fsqd
_refine_ls_weighting_details 'w=1/[\s^2^(Fo^2^)+(0.1553P)^2^+13.2745P] where P=(Fo^2^+2Fc^2^)/3'
_refine_ls_weighting_scheme calc
_refine_ls_wR_factor_gt 0.2211
_refine_ls_wR_factor_ref 0.2340
_reflns_Friedel_coverage 0.831
_reflns_Friedel_fraction_full 1.000
_reflns_Friedel_fraction_max 1.000
_reflns_number_gt 13440
_reflns_number_total 15319
_reflns_threshold_expression 'I > 2\s(I)'
_cod_data_source_file d3dt00176h3.cif
_cod_data_source_block Cu2gCD
_cod_database_code 7712503
_shelx_shelxl_version_number 2018/3
_shelx_space_group_comment
;
The symmetry employed for this shelxl refinement is uniquely defined
by the following loop, which should always be used as a source of
symmetry information in preference to the above space-group names.
They are only intended as comments.
;
_shelx_estimated_absorpt_t_min 0.850
_shelx_estimated_absorpt_t_max 0.969
_publcif_funding_html
;
;

loop_
_space_group_symop_operation_xyz
'x, y, z'
'-x, -y, z'
'x+1/2, -y+1/2, -z'
'-x+1/2, y+1/2, -z'

loop_
_atom_site_label
_atom_site_type_symbol
_atom_site_fract_x
_atom_site_fract_y
_atom_site_fract_z
_atom_site_U_iso_or_equiv
_atom_site_adp_type
_atom_site_occupancy
_atom_site_site_symmetry_order
_atom_site_calc_flag
_atom_site_refinement_flags_posn
_atom_site_refinement_flags_adp
_atom_site_refinement_flags_occupancy
_atom_site_disorder_assembly
_atom_site_disorder_group
Cu1 Cu 0.40675(6) 0.52810(4) 0.49023(7) 0.0505(3) Uani 1 1 d . . . . .
O1 O 0.4517(4) 0.5840(2) 0.5336(4) 0.0553(16) Uani 1 1 d . . . . .
H1 H 0.499400 0.574100 0.491500 0.050 Uiso 1 1 d . . . . .
O2 O 0.3595(4) 0.4752(3) 0.4473(5) 0.0665(19) Uani 1 1 d . . . . .
N1 N 0.3989(4) 0.5115(3) 0.6078(6) 0.057(2) Uani 1 1 d . . . . .
C1 C 0.4505(5) 0.5865(3) 0.6211(6) 0.051(2) Uani 1 1 d . . . . .
H1A H 0.418361 0.612384 0.638066 0.062 Uiso 1 1 calc R U . . .
H1B H 0.500908 0.593032 0.641097 0.062 Uiso 1 1 calc R U . . .
N2 N 0.4274(4) 0.5435(2) 0.3767(6) 0.055(2) Uani 1 1 d . . . . .
C2 C 0.4238(5) 0.5437(3) 0.6588(6) 0.048(2) Uani 1 1 d . . . . .
C3 C 0.4250(5) 0.5378(3) 0.7448(7) 0.055(2) Uani 1 1 d . . . . .
H3 H 0.442214 0.561133 0.780859 0.066 Uiso 1 1 calc R U . . .
C4 C 0.3997(5) 0.4964(4) 0.7713(7) 0.058(2) Uani 1 1 d . . . . .
H4 H 0.400108 0.490379 0.828141 0.070 Uiso 1 1 calc R U . . .
C5 C 0.3736(5) 0.4628(3) 0.7206(7) 0.058(3) Uani 1 1 d . . . . .
H5 H 0.355476 0.434567 0.742047 0.069 Uiso 1 1 calc R U . . .
C6 C 0.3741(5) 0.4707(3) 0.6370(6) 0.052(2) Uani 1 1 d . . . . .
H6 H 0.356969 0.447515 0.600712 0.063 Uiso 1 1 calc R U . . .
C7 C 0.3580(8) 0.4737(5) 0.3605(7) 0.077(4) Uani 1 1 d . . . . .
H7 H 0.306148 0.474144 0.341692 0.093 Uiso 1 1 calc R U . . .
H7A H 0.380580 0.444453 0.341692 0.093 Uiso 1 1 calc R U . . .
C8 C 0.3979(5) 0.5130(4) 0.3239(7) 0.057(2) Uani 1 1 d . . . . .
C9 C 0.4055(6) 0.5179(4) 0.2379(7) 0.064(3) Uani 1 1 d . . . . .
H9 H 0.382516 0.496387 0.202340 0.077 Uiso 1 1 calc R U . . .
C10 C 0.4443(7) 0.5523(4) 0.2077(7) 0.067(3) Uani 1 1 d . . . . .
H10 H 0.450304 0.554983 0.150434 0.081 Uiso 1 1 calc R U . . .
C11 C 0.4767(7) 0.5849(4) 0.2592(7) 0.064(3) Uani 1 1 d . . . . .
H11 H 0.505503 0.609636 0.238395 0.077 Uiso 1 1 calc R U . . .
C12 C 0.4648(7) 0.5795(3) 0.3434(7) 0.062(3) Uani 1 1 d . . . . .
H12 H 0.484141 0.602315 0.378951 0.074 Uiso 1 1 calc R U . . .
O3 O 0.5877(5) 0.6114(2) 0.4921(4) 0.0663(19) Uani 1 1 d . . . . .
O4B O 0.2789(15) 0.5777(8) 0.4940(12) 0.080(9) Uani 0.40(3) 1 d . . P A 2
O4A O 0.2201(6) 0.5928(4) 0.4995(6) 0.047(4) Uani 0.60(3) 1 d . . P A 1
P1 P 0.4302(2) 0.40556(10) -0.0189(3) 0.0841(11) Uani 1 1 d . . . . .
F1 F 0.4739(9) 0.4511(4) -0.0229(13) 0.212(8) Uani 1 1 d . . . . .
F2 F 0.4537(8) 0.3939(4) -0.1076(8) 0.144(4) Uani 1 1 d . . . . .
F3 F 0.3634(7) 0.4358(4) -0.0528(7) 0.135(4) Uani 1 1 d . . . . .
F4 F 0.4054(11) 0.4181(4) 0.0697(8) 0.166(6) Uani 1 1 d . . . . .
F5 F 0.4933(8) 0.3766(5) 0.0144(14) 0.222(10) Uani 1 1 d . . . . .
F6 F 0.3747(5) 0.3636(3) -0.0142(5) 0.091(2) Uani 1 1 d . . . . .
O5 O 0.1978(3) 0.5577(2) 0.7430(3) 0.0441(14) Uani 1 1 d . . . . .
C13 C 0.1686(5) 0.5985(3) 0.7760(6) 0.049(2) Uani 1 1 d . . . . .
H13 H 0.117670 0.591990 0.796148 0.059 Uiso 1 1 calc R U . . .
C14 C 0.1643(5) 0.6342(3) 0.7097(6) 0.049(2) Uani 1 1 d . . . . .
H14 H 0.135412 0.661124 0.730598 0.059 Uiso 1 1 calc R U . . .
O6 O 0.1283(4) 0.6167(3) 0.6389(5) 0.0639(19) Uani 1 1 d . . . . .
H6A H 0.085112 0.627023 0.636852 0.096 Uiso 1 1 calc R U . . .
O7 O 0.2296(4) 0.6897(2) 0.6321(4) 0.0581(18) Uani 1 1 d . . . . .
H7B H 0.270134 0.698030 0.612203 0.087 Uiso 1 1 calc R U . . .
C15 C 0.2410(5) 0.6513(3) 0.6851(5) 0.0407(18) Uani 1 1 d . . . . .
H15 H 0.267984 0.626265 0.655582 0.049 Uiso 1 1 calc R U . . .
C16 C 0.2841(4) 0.6656(3) 0.7602(5) 0.0394(18) Uani 1 1 d . . . . .
H16 H 0.260049 0.692917 0.786228 0.047 Uiso 1 1 calc R U . . .
C17 C 0.2869(5) 0.6258(4) 0.8202(5) 0.053(2) Uani 1 1 d . . . . .
H17 H 0.313082 0.598626 0.796074 0.064 Uiso 1 1 calc R U . . .
C18 C 0.3234(9) 0.6408(6) 0.8991(7) 0.093(4) Uani 1 1 d . . . . .
H18 H 0.288503 0.656949 0.935762 0.112 Uiso 0.5 1 calc R U P B 1
H18A H 0.366953 0.660664 0.889298 0.112 Uiso 0.5 1 calc R U P B 1
H18B H 0.377527 0.642545 0.892315 0.112 Uiso 0.5 1 calc R U P C 2
H18C H 0.312112 0.618716 0.943352 0.112 Uiso 0.5 1 calc R U P C 2
O8A O 0.3475(9) 0.5876(7) 0.9355(9) 0.079(5) Uani 0.5 1 d . . P D 1
H8A H 0.348351 0.588305 0.986653 0.118 Uiso 0.5 1 calc R U P D 1
O8B O 0.2859(15) 0.6976(10) 0.9228(12) 0.137(12) Uani 0.5 1 d . . P D 2
H8B H 0.285036 0.701237 0.973495 0.205 Uiso 0.5 1 calc R U P D 2
O9 O 0.2116(4) 0.6138(3) 0.8416(3) 0.0558(17) Uani 1 1 d . . . . .
O10 O 0.3573(3) 0.67740(17) 0.7349(3) 0.0346(11) Uani 1 1 d . . . . .
C19 C 0.3793(5) 0.7240(3) 0.7434(5) 0.048(2) Uani 1 1 d . . . . .
H19 H 0.334302 0.742947 0.754664 0.058 Uiso 1 1 calc R U . . .
C20 C 0.4121(5) 0.7404(3) 0.6648(6) 0.047(2) Uani 1 1 d . . . . .
H20 H 0.422790 0.774168 0.669431 0.056 Uiso 1 1 calc R U . . .
O11 O 0.3586(4) 0.7335(2) 0.6013(4) 0.0518(16) Uani 1 1 d . . . . .
H11A H 0.370874 0.748821 0.560018 0.078 Uiso 1 1 calc R U . . .
C21 C 0.4832(4) 0.7152(3) 0.6481(4) 0.0329(16) Uani 1 1 d . . . . .
H21 H 0.472722 0.681486 0.641126 0.040 Uiso 1 1 calc R U . . .
O12 O 0.5134(3) 0.7327(2) 0.5758(4) 0.0485(15) Uani 1 1 d . . . . .
H12A H 0.549297 0.716197 0.561606 0.073 Uiso 1 1 calc R U . . .
C22 C 0.5351(5) 0.7218(3) 0.7201(5) 0.0416(19) Uani 1 1 d . . . . .
H22 H 0.549618 0.755101 0.723148 0.050 Uiso 1 1 calc R U . . .
C23 C 0.4983(6) 0.7082(3) 0.7995(5) 0.047(2) Uani 1 1 d . . . . .
H23 H 0.491740 0.673939 0.800601 0.056 Uiso 1 1 calc R U . . .
C24 C 0.5426(9) 0.7231(4) 0.8748(7) 0.076(4) Uani 1 1 d . . . . .
H24 H 0.515004 0.715061 0.924873 0.091 Uiso 1 1 calc R U . . .
H24A H 0.590316 0.706481 0.876027 0.091 Uiso 1 1 calc R U . . .
O13 O 0.5553(13) 0.7717(3) 0.8721(9) 0.183(9) Uani 1 1 d . . . . .
H13A H 0.520138 0.784664 0.847922 0.274 Uiso 1 1 calc R U . . .
O14 O 0.4284(4) 0.7296(2) 0.8094(4) 0.0557(17) Uani 1 1 d . . . . .
O15 O 0.5987(3) 0.69492(17) 0.7070(3) 0.0395(13) Uani 1 1 d . . . . .
C25 C 0.6673(5) 0.7185(3) 0.7027(5) 0.0395(19) Uani 1 1 d . . . . .
H25 H 0.657353 0.752442 0.698588 0.047 Uiso 1 1 calc R U . . .
C26 C 0.7088(5) 0.7036(3) 0.6281(5) 0.044(2) Uani 1 1 d . . . . .
H26 H 0.754631 0.722648 0.623932 0.053 Uiso 1 1 calc R U . . .
O16 O 0.6669(4) 0.7096(2) 0.5545(3) 0.0504(17) Uani 1 1 d . . . . .
H16A H 0.624708 0.698248 0.560664 0.076 Uiso 1 1 calc R U . . .
C27 C 0.7311(5) 0.6531(3) 0.6333(4) 0.0415(19) Uani 1 1 d . . . . .
H27 H 0.686139 0.633086 0.631190 0.050 Uiso 1 1 calc R U . . .
O17 O 0.7779(4) 0.6425(2) 0.5668(3) 0.0449(14) Uani 1 1 d . . . . .
H17A H 0.787731 0.614143 0.567036 0.067 Uiso 1 1 calc R U . . .
C28 C 0.7720(5) 0.6449(3) 0.7131(4) 0.0377(17) Uani 1 1 d . . . . .
H28 H 0.820622 0.661171 0.710751 0.045 Uiso 1 1 calc R U . . .
C29 C 0.7296(4) 0.6625(3) 0.7853(4) 0.0329(16) Uani 1 1 d . . . . .
H29 H 0.683353 0.643980 0.791520 0.039 Uiso 1 1 calc R U . . .
C30 C 0.7732(4) 0.6604(3) 0.8640(4) 0.0343(16) Uani 1 1 d . . . . .
H30 H 0.744478 0.675362 0.907974 0.041 Uiso 1 1 calc R U . . .
H30A H 0.780958 0.627692 0.879392 0.041 Uiso 1 1 calc R U . . .
O18 O 0.8430(3) 0.6828(2) 0.8568(3) 0.0373(12) Uani 1 1 d . . . . .
H18D H 0.875697 0.663049 0.846724 0.056 Uiso 1 1 calc R U . . .
O19 O 0.7106(3) 0.71042(18) 0.7733(3) 0.0366(12) Uani 1 1 d . . . . .
O20 O 0.7847(3) 0.59644(19) 0.7185(3) 0.0364(12) Uani 1 1 d . . . . .
C31 C 0.8564(5) 0.5817(4) 0.7416(5) 0.050(2) Uani 1 1 d . . . . .
H31 H 0.888353 0.609506 0.748894 0.060 Uiso 1 1 calc R U . . .
C32 C 0.8884(5) 0.5524(4) 0.6751(6) 0.060(3) Uani 1 1 d . . . . .
H32 H 0.940974 0.545863 0.689193 0.072 Uiso 1 1 calc R U . . .
O21 O 0.8874(4) 0.5775(3) 0.6006(4) 0.0645(19) Uani 1 1 d . . . . .
H21A H 0.910959 0.562829 0.565017 0.097 Uiso 1 1 calc R U . . .
C33 C 0.1513(6) 0.4932(4) 0.6687(5) 0.052(2) Uani 1 1 d . . . . .
H33 H 0.202623 0.487758 0.648658 0.062 Uiso 1 1 calc R U . . .
O22 O 0.1126(6) 0.5202(4) 0.6112(5) 0.099(4) Uani 1 1 d . . . . .
H22A H 0.140586 0.540897 0.592826 0.149 Uiso 1 1 calc R U . . .
C34 C 0.1546(4) 0.5176(3) 0.7501(4) 0.0424(19) Uani 1 1 d . . . . .
H34 H 0.103667 0.526050 0.768020 0.051 Uiso 1 1 calc R U . . .
C35 C 0.8102(5) 0.5160(3) 0.8128(4) 0.0390(18) Uani 1 1 d . . . . .
H35 H 0.758753 0.523660 0.795694 0.047 Uiso 1 1 calc R U . . .
C36 C 0.8093(5) 0.4955(4) 0.8977(4) 0.047(2) Uani 1 1 d . . . . .
H36 H 0.788467 0.518272 0.936251 0.056 Uiso 1 1 calc R U . . .
H36A H 0.777238 0.467816 0.898187 0.056 Uiso 1 1 calc R U . . .
O23 O 0.8811(4) 0.4830(3) 0.9232(4) 0.0566(17) Uani 1 1 d . . . . .
H23A H 0.910902 0.504040 0.910670 0.085 Uiso 1 1 calc R U . . .
O24 O 0.8532(3) 0.5574(2) 0.8163(3) 0.0456(14) Uani 1 1 d . . . . .
O25 O 0.5453(3) 0.69851(17) 0.2363(4) 0.0397(12) Uani 1 1 d . . . . .
C37 C 0.5031(6) 0.7386(3) 0.2256(6) 0.050(2) Uani 1 1 d . . . . .
H37 H 0.536798 0.765782 0.219587 0.060 Uiso 1 1 calc R U . . .
C38 C 0.4532(6) 0.7459(3) 0.3012(6) 0.054(2) Uani 1 1 d . . . . .
H38 H 0.423785 0.774628 0.292019 0.064 Uiso 1 1 calc R U . . .
O26 O 0.4950(5) 0.7524(2) 0.3712(4) 0.0606(19) Uani 1 1 d . . . . .
H26A H 0.513303 0.727073 0.385767 0.091 Uiso 1 1 calc R U . . .
C39 C 0.3998(5) 0.7059(3) 0.3073(5) 0.0412(18) Uani 1 1 d . . . . .
H39 H 0.427877 0.676872 0.318178 0.049 Uiso 1 1 calc R U . . .
O27 O 0.3500(4) 0.7140(2) 0.3727(3) 0.0465(14) Uani 1 1 d . . . . .
H27A H 0.359576 0.695848 0.411152 0.070 Uiso 1 1 calc R U . . .
C40 C 0.3568(5) 0.7006(3) 0.2276(5) 0.0399(18) Uani 1 1 d . . . . .
H40 H 0.324936 0.728366 0.218692 0.048 Uiso 1 1 calc R U . . .
C41 C 0.4102(5) 0.6951(3) 0.1560(5) 0.047(2) Uani 1 1 d . . . . .
H41 H 0.439601 0.666182 0.163451 0.057 Uiso 1 1 calc R U . . .
C42 C 0.3719(6) 0.6937(3) 0.0746(6) 0.059(3) Uani 1 1 d . . . . .
H42 H 0.409337 0.692213 0.030788 0.070 Uiso 1 1 calc R U . . .
H42A H 0.341247 0.665512 0.071173 0.070 Uiso 1 1 calc R U . . .
O28 O 0.3265(4) 0.7334(3) 0.0624(4) 0.0571(17) Uani 1 1 d . . . . .
H28A H 0.292761 0.726919 0.029258 0.086 Uiso 1 1 calc R U . . .
O29 O 0.4591(4) 0.73425(19) 0.1537(4) 0.0484(15) Uani 1 1 d . . . . .
O30 O 0.3117(3) 0.66007(18) 0.2347(3) 0.0372(12) Uani 1 1 d . . . . .
C43 C 0.2366(5) 0.6656(3) 0.2148(5) 0.0434(19) Uani 1 1 d . . . . .
H43 H 0.226597 0.699086 0.204982 0.052 Uiso 1 1 calc R U . . .
C44 C 0.1900(5) 0.6494(3) 0.2860(5) 0.045(2) Uani 1 1 d . . . . .
H44 H 0.137359 0.656910 0.273670 0.054 Uiso 1 1 calc R U . . .
O31 O 0.2108(4) 0.6744(2) 0.3556(4) 0.0508(15) Uani 1 1 d . . . . .
H31A H 0.248318 0.662251 0.376527 0.076 Uiso 1 1 calc R U . . .
C45 C 0.1959(5) 0.5981(4) 0.2973(5) 0.047(2) Uani 1 1 d . . . . .
H45 H 0.247386 0.589769 0.313201 0.057 Uiso 1 1 calc R U . . .
O32 O 0.1455(4) 0.5848(3) 0.3608(4) 0.0603(19) Uani 1 1 d . . . . .
H32A H 0.159288 0.559609 0.381181 0.091 Uiso 1 1 calc R U . . .
C46 C 0.1756(4) 0.5739(3) 0.2179(5) 0.0382(17) Uani 1 1 d . . . . .
H46 H 0.123324 0.581476 0.203977 0.046 Uiso 1 1 calc R U . . .
C47 C 0.2253(5) 0.5910(3) 0.1499(5) 0.0414(18) Uani 1 1 d . . . . .
H47 H 0.277390 0.583662 0.165069 0.050 Uiso 1 1 calc R U . . .
C48 C 0.2115(5) 0.5719(4) 0.0687(6) 0.053(2) Uani 1 1 d . . . . .
H48 H 0.247668 0.584782 0.029785 0.063 Uiso 1 1 calc R U . . .
H48A H 0.217987 0.537973 0.070185 0.063 Uiso 1 1 calc R U . . .
O33 O 0.1368(4) 0.5828(3) 0.0411(4) 0.0586(18) Uani 1 1 d . . . . .
H33A H 0.131792 0.611622 0.037892 0.088 Uiso 1 1 calc R U . . .
O34 O 0.2187(4) 0.6405(2) 0.1433(3) 0.0495(15) Uani 1 1 d . . . . .
O35 O 0.1823(3) 0.5251(2) 0.2287(3) 0.0390(12) Uani 1 1 d . . . . .
C49 C 0.1216(4) 0.4967(3) 0.2034(5) 0.0423(18) Uani 1 1 d . . . . .
H49 H 0.079941 0.516987 0.185583 0.051 Uiso 1 1 calc R U . . .
C50 C 0.0974(5) 0.4684(4) 0.2754(5) 0.050(2) Uani 1 1 d . . . . .
H50 H 0.053769 0.449411 0.258874 0.060 Uiso 1 1 calc R U . . .
O36 O 0.0753(4) 0.4989(3) 0.3402(4) 0.0593(17) Uani 1 1 d . . . . .
H36B H 0.096989 0.491333 0.383398 0.089 Uiso 1 1 calc R U . . .
C51 C 0.1588(5) 0.4359(4) 0.3013(5) 0.048(2) Uani 1 1 d . . . . .
H51 H 0.202327 0.454912 0.317838 0.058 Uiso 1 1 calc R U . . .
O37 O 0.1359(4) 0.4095(3) 0.3691(4) 0.0599(18) Uani 1 1 d . . . . .
H37A H 0.144950 0.381421 0.360545 0.090 Uiso 1 1 calc R U . . .
C52 C 0.1808(4) 0.4063(3) 0.2279(5) 0.0387(17) Uani 1 1 d . . . . .
H52 H 0.139484 0.385104 0.212778 0.046 Uiso 1 1 calc R U . . .
C53 C 0.2011(5) 0.4368(3) 0.1556(5) 0.0416(18) Uani 1 1 d . . . . .
H53 H 0.246820 0.454617 0.168923 0.050 Uiso 1 1 calc R U . . .
C54 C 0.2140(8) 0.4088(4) 0.0786(6) 0.065(3) Uani 1 1 d . . . . .
H54 H 0.229395 0.429676 0.033956 0.078 Uiso 1 1 calc R U . . .
H54A H 0.254216 0.386308 0.088018 0.078 Uiso 1 1 calc R U . . .
O38 O 0.1482(8) 0.3845(3) 0.0550(5) 0.104(4) Uani 1 1 d . . . . .
H38A H 0.152396 0.356445 0.066988 0.155 Uiso 1 1 calc R U . . .
O39 O 0.1432(3) 0.4683(2) 0.1378(3) 0.0438(13) Uani 1 1 d . . . . .
O40 O 0.2451(3) 0.37982(19) 0.2490(3) 0.0361(12) Uani 1 1 d . . . . .
C55 C 0.2334(5) 0.3338(3) 0.2690(5) 0.044(2) Uani 1 1 d . . . . .
H55 H 0.179926 0.329099 0.281049 0.053 Uiso 1 1 calc R U . . .
C56 C 0.2782(5) 0.3234(4) 0.3454(5) 0.051(2) Uani 1 1 d . . . . .
H56 H 0.266813 0.291431 0.364472 0.061 Uiso 1 1 calc R U . . .
O41 O 0.2578(4) 0.3555(3) 0.4065(3) 0.063(2) Uani 1 1 d . . . . .
H41A H 0.277990 0.348229 0.450708 0.095 Uiso 1 1 calc R U . . .
C57 C 0.6384(5) 0.6728(3) 0.3265(4) 0.0392(18) Uani 1 1 d . . . . .
H57 H 0.626242 0.640287 0.311051 0.047 Uiso 1 1 calc R U . . .
O42 O 0.5957(4) 0.6860(2) 0.3951(4) 0.0515(16) Uani 1 1 d . . . . .
H42B H 0.585591 0.662471 0.422886 0.077 Uiso 1 1 calc R U . . .
C58 C 0.6205(5) 0.7047(3) 0.2560(5) 0.0377(18) Uani 1 1 d . . . . .
H58 H 0.629522 0.737517 0.272246 0.045 Uiso 1 1 calc R U . . .
C59 C 0.3325(4) 0.3075(3) 0.1823(5) 0.0370(18) Uani 1 1 d . . . . .
H59 H 0.343053 0.340227 0.166800 0.044 Uiso 1 1 calc R U . . .
C60 C 0.3451(5) 0.2775(3) 0.1093(5) 0.0430(19) Uani 1 1 d . . . . .
H60 H 0.309136 0.285568 0.066265 0.052 Uiso 1 1 calc R U . . .
H60A H 0.395219 0.283140 0.087550 0.052 Uiso 1 1 calc R U . . .
O43 O 0.3375(5) 0.2294(2) 0.1299(4) 0.0616(19) Uani 1 1 d . . . . .
H43A H 0.360876 0.213255 0.096064 0.092 Uiso 1 1 calc R U . . .
O44 O 0.2546(3) 0.3039(2) 0.2038(3) 0.0413(13) Uani 1 1 d . . . . .
O45 O 0.2161(5) 0.4930(4) 0.4775(5) 0.078(2) Uani 1 1 d . . . . .
O46 O 0.3539(5) 0.6496(3) 0.4950(6) 0.087(3) Uani 1 1 d . . . . .
O47 O 0.0939(3) 0.4757(2) 0.4840(3) 0.0459(13) Uani 1 1 d . . . . .
O48 O -0.0191(7) 0.4436(3) 0.4849(5) 0.093(3) Uani 1 1 d . . . . .
O49 O 0.0524(7) 0.4365(4) -0.0307(6) 0.099(3) Uani 1 1 d . . . . .
O50 O 0.1316(6) 0.2941(3) 0.0699(5) 0.087(3) Uani 1 1 d . . . . .
O51 O 0.5034(10) 0.2122(6) 0.0248(10) 0.078(5) Uani 0.5 1 d . . P . .
O52 O 0.6419(3) 0.79943(18) 0.5035(3) 0.0405(12) Uani 1 1 d . . . . .
O53B O 0.5069(2) 0.80187(15) 0.4943(3) 0.0234(9) Uani 1 1 d . . . E 2
O53A O 0.5224(15) 0.8434(12) 0.531(3) 0.089(13) Uani 0.25 1 d . . P F 1
O54A O 0.494(2) 0.8597(13) 0.670(3) 0.091(12) Uani 0.25 1 d . . P G 1
O55 O 0.3830(4) 0.7927(2) 0.4830(3) 0.0479(14) Uani 1 1 d . . . . .
O56 O 0.9826(8) 0.6413(5) 0.8722(12) 0.140(5) Uani 1 1 d . . . . .
O57 O 0.4943(7) 0.8410(4) 0.7828(12) 0.069(4) Uani 0.5 1 d . . P . .
O58B O 0.4924(9) 0.8553(5) 0.6053(9) 0.054(3) Uani 0.5 1 d . . P H 2
O59 O 0.4943(6) 0.8558(4) 0.3769(12) 0.156(7) Uani 1 1 d . . . . .
O60 O 0.4822(11) 0.8426(6) 0.2129(12) 0.081(5) Uani 0.5 1 d . . P . .
O61 O 0.1767(11) 0.7008(8) 0.0270(9) 0.097(7) Uani 0.5 1 d . . P . .
O62A O 0.0881(7) 0.6732(4) -0.0102(6) 0.074(4) Uani 0.74(2) 1 d . . P I 1
O62B O 0.0486(13) 0.6311(10) -0.0737(14) 0.056(9) Uani 0.26(2) 1 d . . P I 2
O63 O 0.0071(5) 0.5815(3) 0.1289(6) 0.029(2) Uani 0.5 1 d . . P . .

loop_
_atom_site_aniso_label
_atom_site_aniso_U_11
_atom_site_aniso_U_22
_atom_site_aniso_U_33
_atom_site_aniso_U_23
_atom_site_aniso_U_13
_atom_site_aniso_U_12
Cu1 0.0518(6) 0.0418(6) 0.0580(7) -0.0024(5) 0.0021(5) -0.0084(5)
O1 0.060(4) 0.045(3) 0.061(4) -0.001(3) -0.010(3) -0.007(3)
O2 0.070(5) 0.054(4) 0.075(5) -0.014(4) 0.004(4) -0.023(4)
N1 0.030(3) 0.045(4) 0.095(6) -0.022(4) 0.002(4) 0.008(3)
C1 0.040(4) 0.043(5) 0.070(6) -0.013(4) -0.003(4) 0.008(4)
N2 0.038(4) 0.032(3) 0.094(6) -0.007(4) 0.000(4) -0.001(3)
C2 0.036(4) 0.041(4) 0.067(6) 0.002(4) 0.008(4) 0.008(3)
C3 0.041(5) 0.037(4) 0.086(7) -0.005(4) 0.008(5) 0.006(4)
C4 0.040(4) 0.056(6) 0.079(7) -0.004(5) 0.009(5) 0.012(4)
C5 0.042(5) 0.048(5) 0.083(7) 0.000(5) 0.010(5) 0.002(4)
C6 0.049(5) 0.046(5) 0.063(6) 0.013(4) 0.019(4) 0.006(4)
C7 0.079(8) 0.080(8) 0.072(7) 0.000(6) -0.014(6) -0.044(7)
C8 0.040(5) 0.057(6) 0.075(7) -0.014(5) -0.005(5) 0.003(4)
C9 0.043(5) 0.090(8) 0.058(6) 0.006(5) -0.007(5) 0.005(5)
C10 0.079(7) 0.064(6) 0.059(6) 0.002(5) -0.016(6) 0.011(6)
C11 0.067(6) 0.051(6) 0.075(7) 0.003(5) -0.004(5) 0.002(5)
C12 0.089(8) 0.039(5) 0.058(6) 0.003(4) -0.018(5) -0.010(5)
O3 0.091(5) 0.052(4) 0.056(4) -0.005(3) 0.017(4) -0.027(4)
O4B 0.09(2) 0.099(16) 0.045(10) -0.011(10) -0.006(11) 0.015(13)
O4A 0.053(8) 0.064(7) 0.024(5) 0.008(4) -0.003(4) -0.006(5)
P1 0.101(3) 0.0466(15) 0.105(3) 0.0064(16) -0.008(2) -0.0244(16)
F1 0.203(14) 0.080(7) 0.35(2) -0.021(10) 0.032(15) -0.089(8)
F2 0.175(11) 0.111(7) 0.145(9) -0.011(7) 0.068(9) -0.037(8)
F3 0.155(10) 0.107(7) 0.143(9) 0.064(7) 0.028(8) 0.036(7)
F4 0.262(18) 0.118(8) 0.120(8) -0.023(7) -0.031(10) -0.057(10)
F5 0.129(10) 0.142(11) 0.39(3) 0.081(14) -0.116(15) -0.009(8)
F6 0.100(5) 0.071(4) 0.102(5) 0.006(4) -0.005(4) -0.037(4)
O5 0.045(3) 0.065(4) 0.023(2) 0.012(2) 0.008(2) 0.024(3)
C13 0.040(4) 0.060(5) 0.048(5) 0.004(4) 0.011(4) 0.015(4)
C14 0.038(4) 0.057(5) 0.052(5) 0.011(4) -0.002(4) 0.017(4)
O6 0.041(3) 0.084(5) 0.067(4) 0.029(4) -0.018(3) 0.005(3)
O7 0.061(4) 0.056(4) 0.057(4) 0.026(3) -0.025(3) -0.003(3)
C15 0.048(5) 0.041(4) 0.034(4) 0.005(3) -0.010(3) 0.011(4)
C16 0.037(4) 0.051(5) 0.030(4) -0.009(3) -0.001(3) 0.016(3)
C17 0.044(5) 0.089(7) 0.025(4) 0.016(4) -0.002(3) 0.006(5)
C18 0.094(9) 0.150(11) 0.037(5) 0.023(7) -0.011(6) -0.017(9)
O8A 0.056(8) 0.135(13) 0.045(7) 0.058(9) -0.008(7) -0.021(9)
O8B 0.146(19) 0.19(2) 0.076(12) -0.084(14) -0.070(13) 0.116(18)
O9 0.058(4) 0.083(5) 0.027(3) 0.001(3) 0.015(3) 0.003(3)
O10 0.043(3) 0.034(3) 0.027(2) -0.003(2) 0.001(2) 0.014(2)
C19 0.063(5) 0.035(4) 0.046(5) -0.014(4) -0.010(4) 0.024(4)
C20 0.055(5) 0.031(4) 0.054(5) 0.005(4) -0.022(4) 0.007(4)
O11 0.048(3) 0.056(4) 0.051(4) 0.023(3) -0.013(3) 0.009(3)
C21 0.041(4) 0.027(3) 0.031(4) 0.003(3) -0.011(3) -0.007(3)
O12 0.045(3) 0.054(4) 0.046(3) 0.020(3) -0.013(3) -0.004(3)
C22 0.058(5) 0.022(3) 0.045(4) 0.002(3) -0.025(4) -0.008(3)
C23 0.068(6) 0.036(4) 0.036(4) -0.003(3) -0.017(4) -0.002(4)
C24 0.113(10) 0.070(7) 0.045(6) -0.002(5) -0.028(6) -0.014(7)
O13 0.36(2) 0.060(6) 0.127(10) -0.023(6) -0.166(14) -0.019(9)
O14 0.082(5) 0.048(3) 0.037(3) -0.019(3) -0.013(3) 0.018(3)
O15 0.051(3) 0.024(2) 0.044(3) 0.007(2) -0.022(3) -0.013(2)
C25 0.056(5) 0.033(4) 0.029(4) 0.008(3) -0.026(4) -0.028(4)
C26 0.061(5) 0.040(4) 0.031(4) 0.016(3) -0.025(4) -0.027(4)
O16 0.080(5) 0.039(3) 0.033(3) 0.016(2) -0.032(3) -0.028(3)
C27 0.056(5) 0.050(5) 0.018(3) 0.009(3) -0.012(3) -0.025(4)
O17 0.061(4) 0.050(3) 0.025(3) 0.003(2) -0.013(3) -0.012(3)
C28 0.044(4) 0.046(4) 0.022(3) 0.007(3) -0.007(3) -0.019(3)
C29 0.033(4) 0.037(4) 0.029(4) 0.007(3) -0.007(3) -0.013(3)
C30 0.036(4) 0.049(4) 0.018(3) 0.005(3) -0.007(3) -0.013(3)
O18 0.029(3) 0.053(3) 0.030(3) -0.005(2) -0.008(2) -0.007(2)
O19 0.042(3) 0.038(3) 0.029(3) 0.005(2) -0.020(2) -0.014(2)
O20 0.034(3) 0.048(3) 0.028(2) 0.007(2) -0.008(2) -0.007(2)
C31 0.037(4) 0.077(6) 0.036(4) 0.014(4) -0.016(4) -0.014(4)
C32 0.032(4) 0.099(8) 0.049(5) 0.023(5) 0.006(4) 0.001(5)
O21 0.059(4) 0.094(6) 0.041(4) 0.012(4) 0.015(3) -0.006(4)
C33 0.056(5) 0.075(6) 0.024(4) -0.001(4) -0.009(4) 0.033(5)
O22 0.153(9) 0.109(7) 0.037(4) -0.011(4) -0.044(5) 0.068(7)
C34 0.034(4) 0.071(6) 0.022(3) 0.003(3) -0.003(3) 0.013(4)
C35 0.041(4) 0.055(5) 0.020(3) -0.003(3) -0.002(3) 0.011(4)
C36 0.057(5) 0.064(5) 0.018(3) -0.002(4) 0.005(3) 0.009(4)
O23 0.065(4) 0.073(5) 0.032(3) 0.014(3) -0.010(3) 0.005(3)
O24 0.044(3) 0.062(4) 0.031(3) 0.007(3) -0.010(2) -0.004(3)
O25 0.047(3) 0.024(2) 0.048(3) -0.008(2) 0.015(3) -0.008(2)
C37 0.063(5) 0.025(4) 0.061(5) -0.014(4) 0.028(5) 0.002(4)
C38 0.064(6) 0.032(4) 0.065(6) -0.007(4) 0.035(5) -0.001(4)
O26 0.081(5) 0.046(4) 0.054(4) -0.030(3) 0.029(4) -0.011(3)
C39 0.046(4) 0.030(4) 0.047(4) -0.007(3) 0.017(4) 0.006(3)
O27 0.053(3) 0.054(3) 0.032(3) 0.002(2) 0.018(3) 0.020(3)
C40 0.048(4) 0.034(4) 0.038(4) 0.005(3) 0.018(4) 0.015(3)
C41 0.059(5) 0.035(4) 0.047(5) -0.001(3) 0.028(4) 0.004(4)
C42 0.084(7) 0.046(5) 0.046(5) -0.014(4) 0.031(5) -0.002(5)
O28 0.061(4) 0.067(4) 0.043(4) -0.009(3) 0.007(3) 0.001(3)
O29 0.059(4) 0.031(3) 0.056(4) 0.002(3) 0.029(3) 0.005(3)
O30 0.038(3) 0.035(3) 0.038(3) 0.000(2) 0.007(2) 0.010(2)
C43 0.045(4) 0.048(5) 0.037(4) -0.002(4) 0.007(4) 0.018(4)
C44 0.035(4) 0.056(5) 0.043(5) -0.015(4) 0.013(4) 0.010(4)
O31 0.056(4) 0.061(4) 0.036(3) -0.015(3) 0.010(3) 0.012(3)
C45 0.036(4) 0.078(6) 0.028(4) -0.011(4) 0.013(3) -0.015(4)
O32 0.068(4) 0.079(5) 0.034(3) -0.015(3) 0.028(3) -0.033(4)
C46 0.034(4) 0.052(5) 0.029(4) -0.011(3) -0.003(3) 0.010(3)
C47 0.047(4) 0.047(5) 0.030(4) -0.003(3) 0.002(3) 0.007(4)
C48 0.047(5) 0.067(6) 0.044(5) -0.006(4) 0.015(4) 0.006(4)
O33 0.067(4) 0.073(4) 0.036(3) -0.005(3) 0.004(3) 0.019(4)
O34 0.061(4) 0.053(4) 0.034(3) -0.004(3) 0.000(3) 0.019(3)
O35 0.026(2) 0.053(3) 0.038(3) -0.006(3) -0.001(2) 0.001(2)
C49 0.028(4) 0.064(5) 0.034(4) -0.012(4) 0.001(3) 0.001(4)
C50 0.030(4) 0.072(6) 0.047(5) -0.022(4) 0.001(3) -0.009(4)
O36 0.044(4) 0.087(5) 0.046(3) -0.012(4) 0.013(3) -0.008(3)
C51 0.032(4) 0.085(6) 0.027(4) 0.003(4) 0.004(3) -0.015(4)
O37 0.051(4) 0.095(5) 0.034(3) 0.012(3) 0.012(3) -0.009(4)
C52 0.033(4) 0.053(5) 0.030(4) 0.008(3) -0.006(3) -0.010(3)
C53 0.046(4) 0.052(5) 0.026(4) 0.005(3) -0.001(3) 0.003(4)
C54 0.109(9) 0.053(6) 0.032(4) 0.006(4) -0.005(5) 0.027(6)
O38 0.192(11) 0.064(5) 0.055(5) -0.019(4) -0.044(6) 0.001(6)
O39 0.047(3) 0.053(3) 0.032(3) -0.006(2) -0.013(2) 0.005(3)
O40 0.031(3) 0.048(3) 0.029(2) 0.012(2) -0.001(2) -0.011(2)
C55 0.044(4) 0.064(5) 0.025(4) 0.016(4) -0.006(3) -0.028(4)
C56 0.051(5) 0.067(6) 0.034(4) 0.024(4) -0.007(4) -0.025(4)
O41 0.061(4) 0.110(6) 0.020(3) 0.015(3) -0.004(3) -0.004(4)
C57 0.048(5) 0.043(4) 0.026(3) -0.011(3) 0.011(3) -0.020(4)
O42 0.064(4) 0.056(4) 0.034(3) -0.018(3) 0.021(3) -0.014(3)
C58 0.049(4) 0.030(4) 0.034(4) -0.017(3) 0.016(3) -0.015(3)
C59 0.039(4) 0.039(4) 0.033(4) 0.017(3) -0.012(3) -0.019(3)
C60 0.052(5) 0.044(4) 0.033(4) 0.010(3) -0.012(4) -0.012(4)
O43 0.088(5) 0.050(4) 0.047(4) 0.010(3) 0.000(4) -0.020(4)
O44 0.040(3) 0.046(3) 0.037(3) 0.012(2) -0.007(2) -0.018(2)
O45 0.065(5) 0.105(6) 0.064(5) -0.011(5) 0.012(4) 0.003(4)
O46 0.088(6) 0.098(6) 0.075(5) 0.004(5) 0.000(5) 0.038(5)
O47 0.042(3) 0.060(4) 0.036(3) 0.002(3) 0.004(2) -0.003(3)
O48 0.141(9) 0.082(6) 0.055(5) -0.006(4) -0.001(5) 0.029(6)
O49 0.106(7) 0.112(8) 0.079(6) 0.006(5) 0.009(5) -0.023(6)
O50 0.125(8) 0.078(5) 0.057(4) 0.013(4) 0.022(5) 0.005(5)
O51 0.082(11) 0.079(10) 0.072(10) -0.020(8) -0.020(9) 0.002(9)
O52 0.055(3) 0.033(3) 0.034(3) 0.005(2) 0.005(3) -0.005(2)
O53B 0.021(2) 0.023(2) 0.026(2) 0.0037(18) -0.0016(18) 0.0017(16)
O53A 0.031(13) 0.08(2) 0.15(4) -0.04(2) -0.024(17) 0.029(14)
O54A 0.07(2) 0.07(2) 0.13(4) -0.02(2) -0.06(2) 0.009(17)
O55 0.066(4) 0.045(3) 0.033(3) 0.000(2) -0.001(3) 0.021(3)
O56 0.104(9) 0.103(9) 0.213(16) -0.008(10) -0.028(10) 0.008(7)
O57 0.035(6) 0.038(7) 0.133(14) -0.016(8) -0.018(8) 0.012(5)
O58B 0.070(9) 0.043(7) 0.050(7) -0.016(6) -0.004(7) 0.018(6)
O59 0.058(5) 0.084(7) 0.33(2) 0.078(11) 0.007(9) 0.016(5)
O60 0.094(13) 0.077(11) 0.073(11) 0.003(9) 0.007(9) 0.007(10)
O61 0.108(14) 0.136(16) 0.047(8) 0.039(10) 0.025(9) 0.072(13)
O62A 0.114(9) 0.066(6) 0.043(5) 0.000(4) 0.013(6) 0.013(6)
O62B 0.044(14) 0.09(2) 0.036(13) 0.040(13) -0.011(10) 0.003(12)
O63 0.013(4) 0.036(5) 0.037(5) 0.009(4) -0.010(4) -0.005(4)

loop_
_atom_type_symbol
_atom_type_description
_atom_type_scat_dispersion_real
_atom_type_scat_dispersion_imag
_atom_type_scat_source
C C 0.0033 0.0016 'International Tables Vol C Tables 4.2.6.8 and 6.1.1.4'
H H 0.0000 0.0000 'International Tables Vol C Tables 4.2.6.8 and 6.1.1.4'
N N 0.0061 0.0033 'International Tables Vol C Tables 4.2.6.8 and 6.1.1.4'
O O 0.0106 0.0060 'International Tables Vol C Tables 4.2.6.8 and 6.1.1.4'
F F 0.0171 0.0103 'International Tables Vol C Tables 4.2.6.8 and 6.1.1.4'
P P 0.1023 0.0942 'International Tables Vol C Tables 4.2.6.8 and 6.1.1.4'
Cu Cu 0.3201 1.2651 'International Tables Vol C Tables 4.2.6.8 and 6.1.1.4'

loop_
_geom_angle_atom_site_label_1
_geom_angle_atom_site_label_2
_geom_angle_atom_site_label_3
_geom_angle
_geom_angle_site_symmetry_1
_geom_angle_site_symmetry_3
_geom_angle_publ_flag
O2 Cu1 O1 177.6(3) . . ?
O2 Cu1 N2 85.2(3) . . ?
O1 Cu1 N2 94.5(3) . . ?
O2 Cu1 N1 97.7(3) . . ?
O1 Cu1 N1 82.9(3) . . ?
N2 Cu1 N1 173.0(3) . . ?
C1 O1 Cu1 113.5(6) . . ?
C1 O1 H1 128.8 . . ?
Cu1 O1 H1 83.5 . . ?
C7 O2 Cu1 114.0(6) . . ?
C2 N1 C6 120.0(10) . . ?
C2 N1 Cu1 114.7(7) . . ?
C6 N1 Cu1 125.2(7) . . ?
O1 C1 C2 112.6(8) . . ?
O1 C1 H1A 109.1 . . ?
C2 C1 H1A 109.1 . . ?
O1 C1 H1B 109.1 . . ?
C2 C1 H1B 109.1 . . ?
H1A C1 H1B 107.8 . . ?
C8 N2 C12 116.2(10) . . ?
C8 N2 Cu1 112.8(7) . . ?
C12 N2 Cu1 131.0(7) . . ?
N1 C2 C3 123.2(9) . . ?
N1 C2 C1 115.9(9) . . ?
C3 C2 C1 121.0(9) . . ?
C4 C3 C2 114.7(10) . . ?
C4 C3 H3 122.6 . . ?
C2 C3 H3 122.6 . . ?
C3 C4 C5 123.5(11) . . ?
C3 C4 H4 118.3 . . ?
C5 C4 H4 118.3 . . ?
C4 C5 C6 119.0(10) . . ?
C4 C5 H5 120.5 . . ?
C6 C5 H5 120.5 . . ?
N1 C6 C5 119.6(10) . . ?
N1 C6 H6 120.2 . . ?
C5 C6 H6 120.2 . . ?
O2 C7 C8 111.9(9) . . ?
O2 C7 H7 109.2 . . ?
C8 C7 H7 109.2 . . ?
O2 C7 H7A 109.2 . . ?
C8 C7 H7A 109.2 . . ?
H7 C7 H7A 107.9 . . ?
N2 C8 C9 122.2(10) . . ?
N2 C8 C7 115.9(10) . . ?
C9 C8 C7 121.9(10) . . ?
C10 C9 C8 120.0(11) . . ?
C10 C9 H9 120.0 . . ?
C8 C9 H9 120.0 . . ?
C9 C10 C11 120.5(11) . . ?
C9 C10 H10 119.7 . . ?
C11 C10 H10 119.7 . . ?
C10 C11 C12 117.0(11) . . ?
C10 C11 H11 121.5 . . ?
C12 C11 H11 121.5 . . ?
N2 C12 C11 123.9(10) . . ?
N2 C12 H12 118.0 . . ?
C11 C12 H12 118.0 . . ?
F5 P1 F1 95.7(10) . . ?
F5 P1 F2 90.7(11) . . ?
F1 P1 F2 90.3(9) . . ?
F5 P1 F4 90.5(12) . . ?
F1 P1 F4 89.4(9) . . ?
F2 P1 F4 178.8(9) . . ?
F5 P1 F6 92.3(7) . . ?
F1 P1 F6 171.3(8) . . ?
F2 P1 F6 93.1(6) . . ?
F4 P1 F6 87.1(6) . . ?
F5 P1 F3 179.2(10) . . ?
F1 P1 F3 84.6(9) . . ?
F2 P1 F3 90.0(7) . . ?
F4 P1 F3 88.8(8) . . ?
F6 P1 F3 87.4(6) . . ?
C13 O5 C34 116.9(6) . . ?
O5 C13 O9 110.7(7) . . ?
O5 C13 C14 108.6(7) . . ?
O9 C13 C14 111.5(8) . . ?
O5 C13 H13 108.7 . . ?
O9 C13 H13 108.7 . . ?
C14 C13 H13 108.7 . . ?
O6 C14 C13 111.7(8) . . ?
O6 C14 C15 108.3(7) . . ?
C13 C14 C15 111.5(7) . . ?
O6 C14 H14 108.4 . . ?
C13 C14 H14 108.4 . . ?
C15 C14 H14 108.4 . . ?
C14 O6 H6A 109.5 . . ?
C15 O7 H7B 109.5 . . ?
O7 C15 C16 111.0(7) . . ?
O7 C15 C14 106.3(7) . . ?
C16 C15 C14 110.0(7) . . ?
O7 C15 H15 109.8 . . ?
C16 C15 H15 109.8 . . ?
C14 C15 H15 109.8 . . ?
O10 C16 C17 109.8(6) . . ?
O10 C16 C15 107.9(6) . . ?
C17 C16 C15 109.8(7) . . ?
O10 C16 H16 109.8 . . ?
C17 C16 H16 109.8 . . ?
C15 C16 H16 109.8 . . ?
O9 C17 C16 107.9(7) . . ?
O9 C17 C18 105.7(8) . . ?
C16 C17 C18 110.5(10) . . ?
O9 C17 H17 110.8 . . ?
C16 C17 H17 110.8 . . ?
C18 C17 H17 110.8 . . ?
C17 C18 O8A 98.7(12) . . ?
C17 C18 O8B 106.2(11) . . ?
C17 C18 H18 112.0 . . ?
O8A C18 H18 112.0 . . ?
C17 C18 H18A 112.0 . . ?
O8A C18 H18A 112.0 . . ?
H18 C18 H18A 109.7 . . ?
C17 C18 H18B 110.5 . . ?
O8B C18 H18B 110.5 . . ?
C17 C18 H18C 110.5 . . ?
O8B C18 H18C 110.5 . . ?
H18B C18 H18C 108.7 . . ?
C18 O8A H8A 109.5 . . ?
C18 O8B H8B 109.5 . . ?
C13 O9 C17 114.3(6) . . ?
C19 O10 C16 117.4(6) . . ?
O14 C19 O10 111.3(7) . . ?
O14 C19 C20 112.0(8) . . ?
O10 C19 C20 109.1(6) . . ?
O14 C19 H19 108.1 . . ?
O10 C19 H19 108.1 . . ?
C20 C19 H19 108.1 . . ?
O11 C20 C19 108.3(8) . . ?
O11 C20 C21 112.2(7) . . ?
C19 C20 C21 110.1(6) . . ?
O11 C20 H20 108.7 . . ?
C19 C20 H20 108.7 . . ?
C21 C20 H20 108.7 . . ?
C20 O11 H11A 109.5 . . ?
O12 C21 C20 108.3(6) . . ?
O12 C21 C22 111.7(6) . . ?
C20 C21 C22 109.0(7) . . ?
O12 C21 H21 109.3 . . ?
C20 C21 H21 109.3 . . ?
C22 C21 H21 109.3 . . ?
C21 O12 H12A 109.5 . . ?
O15 C22 C23 110.4(6) . . ?
O15 C22 C21 108.5(7) . . ?
C23 C22 C21 111.3(7) . . ?
O15 C22 H22 108.9 . . ?
C23 C22 H22 108.9 . . ?
C21 C22 H22 108.9 . . ?
O14 C23 C22 112.2(7) . . ?
O14 C23 C24 104.7(8) . . ?
C22 C23 C24 112.9(9) . . ?
O14 C23 H23 109.0 . . ?
C22 C23 H23 109.0 . . ?
C24 C23 H23 109.0 . . ?
O13 C24 C23 109.6(9) . . ?
O13 C24 H24 109.8 . . ?
C23 C24 H24 109.8 . . ?
O13 C24 H24A 109.8 . . ?
C23 C24 H24A 109.8 . . ?
H24 C24 H24A 108.2 . . ?
C24 O13 H13A 109.5 . . ?
C19 O14 C23 115.1(6) . . ?
C22 O15 C25 117.3(6) . . ?
O19 C25 O15 111.4(6) . . ?
O19 C25 C26 109.9(7) . . ?
O15 C25 C26 109.9(6) . . ?
O19 C25 H25 108.5 . . ?
O15 C25 H25 108.5 . . ?
C26 C25 H25 108.5 . . ?
O16 C26 C25 112.7(8) . . ?
O16 C26 C27 107.7(6) . . ?
C25 C26 C27 111.4(6) . . ?
O16 C26 H26 108.3 . . ?
C25 C26 H26 108.3 . . ?
C27 C26 H26 108.3 . . ?
C26 O16 H16A 109.5 . . ?
O17 C27 C26 108.9(6) . . ?
O17 C27 C28 109.7(7) . . ?
C26 C27 C28 109.0(6) . . ?
O17 C27 H27 109.7 . . ?
C26 C27 H27 109.7 . . ?
C28 C27 H27 109.7 . . ?
C27 O17 H17A 109.5 . . ?
O20 C28 C29 111.5(6) . . ?
O20 C28 C27 106.5(6) . . ?
C29 C28 C27 112.1(7) . . ?
O20 C28 H28 108.9 . . ?
C29 C28 H28 108.9 . . ?
C27 C28 H28 108.9 . . ?
O19 C29 C28 109.9(6) . . ?
O19 C29 C30 106.2(6) . . ?
C28 C29 C30 113.0(6) . . ?
O19 C29 H29 109.2 . . ?
C28 C29 H29 109.2 . . ?
C30 C29 H29 109.2 . . ?
O18 C30 C29 112.0(6) . . ?
O18 C30 H30 109.2 . . ?
C29 C30 H30 109.2 . . ?
O18 C30 H30A 109.2 . . ?
C29 C30 H30A 109.2 . . ?
H30 C30 H30A 107.9 . . ?
C30 O18 H18D 109.5 . . ?
C25 O19 C29 113.7(5) . . ?
C31 O20 C28 117.4(6) . . ?
O24 C31 O20 110.0(7) . . ?
O24 C31 C32 111.5(8) . . ?
O20 C31 C32 109.3(7) . . ?
O24 C31 H31 108.6 . . ?
O20 C31 H31 108.6 . . ?
C32 C31 H31 108.6 . . ?
O21 C32 C31 109.4(9) . . ?
O21 C32 C33 112.4(9) . 2_665 ?
C31 C32 C33 111.2(7) . 2_665 ?
O21 C32 H32 107.9 . . ?
C31 C32 H32 107.9 . . ?
C33 C32 H32 107.9 2_665 . ?
C32 O21 H21A 109.5 . . ?
O22 C33 C32 107.1(9) . 2_665 ?
O22 C33 C34 110.6(8) . . ?
C32 C33 C34 111.5(8) 2_665 . ?
O22 C33 H33 109.2 . . ?
C32 C33 H33 109.2 2_665 . ?
C34 C33 H33 109.2 . . ?
C33 O22 H22A 109.5 . . ?
O5 C34 C33 109.5(7) . . ?
O5 C34 C35 110.0(6) . 2_665 ?
C33 C34 C35 108.0(7) . 2_665 ?
O5 C34 H34 109.7 . . ?
C33 C34 H34 109.7 . . ?
C35 C34 H34 109.7 2_665 . ?
O24 C35 C36 107.3(7) . . ?
O24 C35 C34 109.0(7) . 2_665 ?
C36 C35 C34 111.6(7) . 2_665 ?
O24 C35 H35 109.6 . . ?
C36 C35 H35 109.6 . . ?
C34 C35 H35 109.6 2_665 . ?
O23 C36 C35 111.3(7) . . ?
O23 C36 H36 109.4 . . ?
C35 C36 H36 109.4 . . ?
O23 C36 H36A 109.4 . . ?
C35 C36 H36A 109.4 . . ?
H36 C36 H36A 108.0 . . ?
C36 O23 H23A 109.5 . . ?
C31 O24 C35 113.8(6) . . ?
C37 O25 C58 116.8(6) . . ?
O25 C37 O29 109.5(6) . . ?
O25 C37 C38 109.3(7) . . ?
O29 C37 C38 110.3(8) . . ?
O25 C37 H37 109.2 . . ?
O29 C37 H37 109.2 . . ?
C38 C37 H37 109.2 . . ?
O26 C38 C39 113.5(8) . . ?
O26 C38 C37 111.2(8) . . ?
C39 C38 C37 108.9(7) . . ?
O26 C38 H38 107.7 . . ?
C39 C38 H38 107.7 . . ?
C37 C38 H38 107.7 . . ?
C38 O26 H26A 109.5 . . ?
O27 C39 C38 109.3(7) . . ?
O27 C39 C40 109.9(7) . . ?
C38 C39 C40 110.2(7) . . ?
O27 C39 H39 109.1 . . ?
C38 C39 H39 109.1 . . ?
C40 C39 H39 109.1 . . ?
C39 O27 H27A 109.5 . . ?
O30 C40 C41 109.7(6) . . ?
O30 C40 C39 107.6(6) . . ?
C41 C40 C39 110.2(7) . . ?
O30 C40 H40 109.8 . . ?
C41 C40 H40 109.8 . . ?
C39 C40 H40 109.8 . . ?
O29 C41 C42 106.3(7) . . ?
O29 C41 C40 109.1(7) . . ?
C42 C41 C40 113.1(8) . . ?
O29 C41 H41 109.4 . . ?
C42 C41 H41 109.4 . . ?
C40 C41 H41 109.4 . . ?
O28 C42 C41 111.7(7) . . ?
O28 C42 H42 109.3 . . ?
C41 C42 H42 109.3 . . ?
O28 C42 H42A 109.3 . . ?
C41 C42 H42A 109.3 . . ?
H42 C42 H42A 107.9 . . ?
C42 O28 H28A 109.5 . . ?
C37 O29 C41 113.1(7) . . ?
C43 O30 C40 116.1(6) . . ?
O30 C43 O34 110.8(6) . . ?
O30 C43 C44 108.9(7) . . ?
O34 C43 C44 110.7(8) . . ?
O30 C43 H43 108.8 . . ?
O34 C43 H43 108.8 . . ?
C44 C43 H43 108.8 . . ?
O31 C44 C45 113.0(8) . . ?
O31 C44 C43 108.5(7) . . ?
C45 C44 C43 111.1(6) . . ?
O31 C44 H44 108.0 . . ?
C45 C44 H44 108.0 . . ?
C43 C44 H44 108.0 . . ?
C44 O31 H31A 109.5 . . ?
O32 C45 C44 108.0(7) . . ?
O32 C45 C46 110.1(7) . . ?
C44 C45 C46 109.4(8) . . ?
O32 C45 H45 109.8 . . ?
C44 C45 H45 109.8 . . ?
C46 C45 H45 109.8 . . ?
C45 O32 H32A 109.5 . . ?
O35 C46 C47 111.3(6) . . ?
O35 C46 C45 109.1(7) . . ?
C47 C46 C45 109.6(7) . . ?
O35 C46 H46 108.9 . . ?
C47 C46 H46 108.9 . . ?
C45 C46 H46 108.9 . . ?
O34 C47 C48 107.0(7) . . ?
O34 C47 C46 109.2(7) . . ?
C48 C47 C46 116.4(8) . . ?
O34 C47 H47 108.0 . . ?
C48 C47 H47 108.0 . . ?
C46 C47 H47 108.0 . . ?
O33 C48 C47 111.1(7) . . ?
O33 C48 H48 109.4 . . ?
C47 C48 H48 109.4 . . ?
O33 C48 H48A 109.4 . . ?
C47 C48 H48A 109.4 . . ?
H48 C48 H48A 108.0 . . ?
C48 O33 H33A 109.5 . . ?
C43 O34 C47 115.3(6) . . ?
C46 O35 C49 117.7(6) . . ?
O39 C49 O35 110.0(6) . . ?
O39 C49 C50 111.2(8) . . ?
O35 C49 C50 108.0(6) . . ?
O39 C49 H49 109.2 . . ?
O35 C49 H49 109.2 . . ?
C50 C49 H49 109.2 . . ?
O36 C50 C49 109.0(8) . . ?
O36 C50 C51 112.1(7) . . ?
C49 C50 C51 110.1(7) . . ?
O36 C50 H50 108.5 . . ?
C49 C50 H50 108.5 . . ?
C51 C50 H50 108.5 . . ?
C50 O36 H36B 109.5 . . ?
O37 C51 C50 109.9(7) . . ?
O37 C51 C52 113.1(8) . . ?
C50 C51 C52 108.5(7) . . ?
O37 C51 H51 108.4 . . ?
C50 C51 H51 108.4 . . ?
C52 C51 H51 108.4 . . ?
C51 O37 H37A 109.5 . . ?
O40 C52 C53 107.5(6) . . ?
O40 C52 C51 108.7(6) . . ?
C53 C52 C51 110.5(7) . . ?
O40 C52 H52 110.1 . . ?
C53 C52 H52 110.1 . . ?
C51 C52 H52 110.1 . . ?
O39 C53 C54 106.5(7) . . ?
O39 C53 C52 110.7(7) . . ?
C54 C53 C52 112.0(8) . . ?
O39 C53 H53 109.2 . . ?
C54 C53 H53 109.2 . . ?
C52 C53 H53 109.2 . . ?
O38 C54 C53 110.9(10) . . ?
O38 C54 H54 109.5 . . ?
C53 C54 H54 109.5 . . ?
O38 C54 H54A 109.5 . . ?
C53 C54 H54A 109.5 . . ?
H54 C54 H54A 108.1 . . ?
C54 O38 H38A 109.5 . . ?
C49 O39 C53 115.0(6) . . ?
C55 O40 C52 116.3(6) . . ?
O40 C55 O44 111.3(6) . . ?
O40 C55 C56 107.6(7) . . ?
O44 C55 C56 110.7(8) . . ?
O40 C55 H55 109.1 . . ?
O44 C55 H55 109.1 . . ?
C56 C55 H55 109.1 . . ?
O41 C56 C55 108.3(8) . . ?
O41 C56 C57 110.6(7) . 2_665 ?
C55 C56 C57 110.0(6) . 2_665 ?
O41 C56 H56 109.3 . . ?
C55 C56 H56 109.3 . . ?
C57 C56 H56 109.3 2_665 . ?
C56 O41 H41A 109.5 . . ?
O42 C57 C58 109.0(7) . . ?
O42 C57 C56 110.9(6) . 2_665 ?
C58 C57 C56 108.7(7) . 2_665 ?
O42 C57 H57 109.4 . . ?
C58 C57 H57 109.4 . . ?
C56 C57 H57 109.4 2_665 . ?
C57 O42 H42B 109.5 . . ?
O25 C58 C57 107.8(6) . . ?
O25 C58 C59 109.2(6) . 2_665 ?
C57 C58 C59 110.2(7) . 2_665 ?
O25 C58 H58 109.9 . . ?
C57 C58 H58 109.9 . . ?
C59 C58 H58 109.9 2_665 . ?
O44 C59 C60 107.5(6) . . ?
O44 C59 C58 109.5(6) . 2_665 ?
C60 C59 C58 114.6(7) . 2_665 ?
O44 C59 H59 108.4 . . ?
C60 C59 H59 108.4 . . ?
C58 C59 H59 108.4 2_665 . ?
O43 C60 C59 110.9(7) . . ?
O43 C60 H60 109.5 . . ?
C59 C60 H60 109.5 . . ?
O43 C60 H60A 109.5 . . ?
C59 C60 H60A 109.5 . . ?
H60 C60 H60A 108.0 . . ?
C60 O43 H43A 109.5 . . ?
C55 O44 C59 113.5(6) . . ?
O60 O56 O62B 128.2(16) 3_566 1_656 ?

loop_
_geom_bond_atom_site_label_1
_geom_bond_atom_site_label_2
_geom_bond_distance
_geom_bond_site_symmetry_2
_geom_bond_publ_flag
Cu1 O2 1.891(7) . ?
Cu1 O1 1.948(7) . ?
Cu1 N2 1.954(10) . ?
Cu1 N1 1.995(10) . ?
O1 C1 1.440(12) . ?
O1 H1 1.1444 . ?
O2 C7 1.427(15) . ?
N1 C2 1.331(13) . ?
N1 C6 1.354(13) . ?
C1 C2 1.467(14) . ?
C1 H1A 0.9900 . ?
C1 H1B 0.9900 . ?
N2 C8 1.349(13) . ?
N2 C12 1.358(13) . ?
C2 C3 1.423(15) . ?
C3 C4 1.357(15) . ?
C3 H3 0.9500 . ?
C4 C5 1.363(15) . ?
C4 H4 0.9500 . ?
C5 C6 1.392(16) . ?
C5 H5 0.9500 . ?
C6 H6 0.9500 . ?
C7 C8 1.476(16) . ?
C7 H7 0.9900 . ?
C7 H7A 0.9900 . ?
C8 C9 1.427(16) . ?
C9 C10 1.316(17) . ?
C9 H9 0.9500 . ?
C10 C11 1.398(17) . ?
C10 H10 0.9500 . ?
C11 C12 1.408(16) . ?
C11 H11 0.9500 . ?
C12 H12 0.9500 . ?
P1 F5 1.520(13) . ?
P1 F1 1.539(9) . ?
P1 F2 1.555(12) . ?
P1 F4 1.566(15) . ?
P1 F6 1.581(7) . ?
P1 F3 1.595(12) . ?
O5 C13 1.401(11) . ?
O5 C34 1.406(11) . ?
C13 O9 1.403(12) . ?
C13 C14 1.504(13) . ?
C13 H13 1.0000 . ?
C14 O6 1.428(12) . ?
C14 C15 1.531(13) . ?
C14 H14 1.0000 . ?
O6 H6A 0.8400 . ?
O7 C15 1.429(10) . ?
O7 H7B 0.8400 . ?
C15 C16 1.517(11) . ?
C15 H15 1.0000 . ?
C16 O10 1.434(10) . ?
C16 C17 1.516(13) . ?
C16 H16 1.0000 . ?
C17 O9 1.452(12) . ?
C17 C18 1.521(15) . ?
C17 H17 1.0000 . ?
C18 O8A 1.71(2) . ?
C18 O8B 1.82(3) . ?
C18 H18 0.9900 . ?
C18 H18A 0.9900 . ?
C18 H18B 0.9900 . ?
C18 H18C 0.9900 . ?
O8A H8A 0.8400 . ?
O8B H8B 0.8400 . ?
O10 C19 1.415(11) . ?
C19 O14 1.412(11) . ?
C19 C20 1.498(14) . ?
C19 H19 1.0000 . ?
C20 O11 1.440(11) . ?
C20 C21 1.508(12) . ?
C20 H20 1.0000 . ?
O11 H11A 0.8400 . ?
C21 O12 1.402(10) . ?
C21 C22 1.524(10) . ?
C21 H21 1.0000 . ?
O12 H12A 0.8400 . ?
C22 O15 1.410(11) . ?
C22 C23 1.517(13) . ?
C22 H22 1.0000 . ?
C23 O14 1.421(12) . ?
C23 C24 1.537(13) . ?
C23 H23 1.0000 . ?
C24 O13 1.427(16) . ?
C24 H24 0.9900 . ?
C24 H24A 0.9900 . ?
O13 H13A 0.8400 . ?
O15 C25 1.421(9) . ?
C25 O19 1.421(8) . ?
C25 C26 1.503(13) . ?
C25 H25 1.0000 . ?
C26 O16 1.439(9) . ?
C26 C27 1.520(13) . ?
C26 H26 1.0000 . ?
O16 H16A 0.8400 . ?
C27 O17 1.418(11) . ?
C27 C28 1.526(10) . ?
C27 H27 1.0000 . ?
O17 H17A 0.8400 . ?
C28 O20 1.425(10) . ?
C28 C29 1.503(11) . ?
C28 H28 1.0000 . ?
C29 O19 1.443(9) . ?
C29 C30 1.518(9) . ?
C29 H29 1.0000 . ?
C30 O18 1.429(9) . ?
C30 H30 0.9900 . ?
C30 H30A 0.9900 . ?
O18 H18D 0.8400 . ?
O20 C31 1.422(10) . ?
C31 O24 1.416(10) . ?
C31 C32 1.499(16) . ?
C31 H31 1.0000 . ?
C32 O21 1.424(12) . ?
C32 C33 1.508(16) 2_665 ?
C32 H32 1.0000 . ?
O21 H21A 0.8400 . ?
C33 O22 1.414(11) . ?
C33 C34 1.513(11) . ?
C33 H33 1.0000 . ?
O22 H22A 0.8400 . ?
C34 C35 1.554(11) 2_665 ?
C34 H34 1.0000 . ?
C35 O24 1.430(11) . ?
C35 C36 1.515(11) . ?
C35 H35 1.0000 . ?
C36 O23 1.417(11) . ?
C36 H36 0.9900 . ?
C36 H36A 0.9900 . ?
O23 H23A 0.8400 . ?
O25 C37 1.403(11) . ?
O25 C58 1.413(10) . ?
C37 O29 1.431(13) . ?
C37 C38 1.552(12) . ?
C37 H37 1.0000 . ?
C38 O26 1.390(14) . ?
C38 C39 1.513(12) . ?
C38 H38 1.0000 . ?
O26 H26A 0.8400 . ?
C39 O27 1.422(9) . ?
C39 C40 1.532(13) . ?
C39 H39 1.0000 . ?
O27 H27A 0.8400 . ?
C40 O30 1.436(10) . ?
C40 C41 1.531(10) . ?
C40 H40 1.0000 . ?
C41 O29 1.441(11) . ?
C41 C42 1.508(15) . ?
C41 H41 1.0000 . ?
C42 O28 1.427(13) . ?
C42 H42 0.9900 . ?
C42 H42A 0.9900 . ?
O28 H28A 0.8400 . ?
O30 C43 1.410(11) . ?
C43 O34 1.417(11) . ?
C43 C44 1.518(12) . ?
C43 H43 1.0000 . ?
C44 O31 1.407(11) . ?
C44 C45 1.499(14) . ?
C44 H44 1.0000 . ?
O31 H31A 0.8400 . ?
C45 O32 1.440(9) . ?
C45 C46 1.525(11) . ?
C45 H45 1.0000 . ?
O32 H32A 0.8400 . ?
C46 O35 1.429(10) . ?
C46 C47 1.519(12) . ?
C46 H46 1.0000 . ?
C47 O34 1.442(11) . ?
C47 C48 1.465(13) . ?
C47 H47 1.0000 . ?
C48 O33 1.464(12) . ?
C48 H48 0.9900 . ?
C48 H48A 0.9900 . ?
O33 H33A 0.8400 . ?
O35 C49 1.436(10) . ?
C49 O39 1.412(10) . ?
C49 C50 1.505(13) . ?
C49 H49 1.0000 . ?
C50 O36 1.442(11) . ?
C50 C51 1.519(14) . ?
C50 H50 1.0000 . ?
O36 H36B 0.8400 . ?
C51 O37 1.415(11) . ?
C51 C52 1.533(13) . ?
C51 H51 1.0000 . ?
O37 H37A 0.8400 . ?
C52 O40 1.438(10) . ?
C52 C53 1.526(11) . ?
C52 H52 1.0000 . ?
C53 O39 1.420(10) . ?
C53 C54 1.522(13) . ?
C53 H53 1.0000 . ?
C54 O38 1.439(18) . ?
C54 H54 0.9900 . ?
C54 H54A 0.9900 . ?
O38 H38A 0.8400 . ?
O40 C55 1.388(10) . ?
C55 O44 1.430(11) . ?
C55 C56 1.526(11) . ?
C55 H55 1.0000 . ?
C56 O41 1.418(14) . ?
C56 C57 1.548(12) 2_665 ?
C56 H56 1.0000 . ?
O41 H41A 0.8400 . ?
C57 O42 1.420(9) . ?
C57 C58 1.515(12) . ?
C57 H57 1.0000 . ?
O42 H42B 0.8400 . ?
C58 C59 1.523(10) 2_665 ?
C58 H58 1.0000 . ?
C59 O44 1.460(10) . ?
C59 C60 1.500(12) . ?
C59 H59 1.0000 . ?
C60 O43 1.440(10) . ?
C60 H60 0.9900 . ?
C60 H60A 0.9900 . ?
O43 H43A 0.8400 . ?
O56 O60 1.47(2) 3_566 ?
O56 O62B 1.52(3) 1_656 ?

loop_
_geom_hbond_atom_site_label_D
_geom_hbond_atom_site_label_H
_geom_hbond_atom_site_label_A
_geom_hbond_distance_DH
_geom_hbond_distance_HA
_geom_hbond_distance_DA
_geom_hbond_angle_DHA
_geom_hbond_site_symmetry_A
_geom_hbond_publ_flag
O1 H1 O3 1.14 1.93 2.680(10) 118.9 . yes
C6 H6 O2 0.95 2.65 3.131(13) 112.3 . yes
C12 H12 O1 0.95 2.66 3.136(13) 111.6 . yes
C12 H12 O3 0.95 2.66 3.435(13) 139.5 . yes
O6 H6A O59 0.84 1.74 2.573(13) 173.4 3_466 yes
O7 H7B O11 0.84 1.91 2.709(10) 157.5 . yes
C16 H16 O43 1.00 2.48 3.397(10) 152.4 4_556 yes
C18 H18A^a O14 0.99 2.64 3.522(18) 149.0 . yes
C19 H19 O44 1.00 2.49 3.464(9) 165.6 4_556 yes
O11 H11A O55 0.84 1.81 2.628(8) 165.7 . yes
O12 H12A O16 0.84 2.15 2.886(10) 146.8 . yes
O13 H13A O14 0.84 2.39 2.801(17) 110.9 . yes
O13 H13A O57 0.84 2.01 2.721(19) 142.5 . yes
C25 H25 O31 1.00 2.49 3.337(10) 141.9 3_566 yes
C26 H26 O27 1.00 2.52 3.500(9) 165.9 3_566 yes
O16 H16A O12 0.84 2.27 2.886(10) 130.8 . yes
O17 H17A O21 0.84 2.17 2.792(11) 131.0 . yes
C30 H30A O24 0.99 2.63 3.409(11) 135.2 . yes
O18 H18D O56 0.84 2.08 2.815(15) 145.5 . yes
O18 H18D O60 0.84 2.17 2.87(2) 140.1 3_566 yes
C31 H31 O60 1.00 2.28 3.25(2) 162.6 3_566 yes
O21 H21A O47 0.84 1.74 2.480(10) 146.2 2_665 yes
O21 H21A O48 0.84 2.37 3.114(13) 148.0 2_665 yes
O22 H22A O6 0.84 2.33 2.844(14) 119.7 . yes
C36 H36A O9 0.99 2.55 3.317(13) 134.5 2_665 yes
O23 H23A O24 0.84 2.42 2.824(8) 110.0 . yes
O23 H23A O49 0.84 2.08 2.730(13) 133.8 2_666 yes
C37 H37 O60 1.00 2.44 3.04(2) 118.2 . yes
C38 H38 O60 1.00 2.59 3.20(2) 119.3 . yes
O26 H26A O42 0.84 1.92 2.681(11) 150.8 . yes
O27 H27A O46 0.84 1.92 2.742(11) 164.4 . yes
C42 H42A O34 0.99 2.62 3.373(13) 132.8 . yes
O28 H28A O61 0.84 2.24 2.93(3) 140.4 . yes
C43 H43 O19 1.00 2.66 3.626(10) 162.5 3_466 yes
O31 H31A O27 0.84 2.38 2.788(10) 110.7 . yes
C46 H46 O63 1.00 2.44 3.397(11) 159.1 . yes
C49 H49 O63 1.00 2.47 3.440(13) 163.3 . yes
C50 H50 O63 1.00 2.56 3.385(12) 139.2 2_565 yes
O36 H36B O47 0.84 1.71 2.479(9) 150.2 . yes
O37 H37A O41 0.84 2.31 2.776(11) 115.6 . yes
O38 H38A O50 0.84 1.85 2.648(13) 159.1 . yes
O41 H41A O16 0.84 2.59 3.366(10) 154.1 2_665 yes
O41 H41A O17 0.84 2.18 2.711(8) 121.5 2_665 yes
O42 H42B O3 0.84 1.87 2.687(10) 165.8 . yes
O43 H43A O61 0.84 2.16 2.719(16) 123.4 4_545 yes
O36 H36B O45 0.84 2.66 3.411(11) 150.1 . yes

loop_
_geom_torsion_atom_site_label_1
_geom_torsion_atom_site_label_2
_geom_torsion_atom_site_label_3
_geom_torsion_atom_site_label_4
_geom_torsion
_geom_torsion_site_symmetry_1
_geom_torsion_site_symmetry_2
_geom_torsion_site_symmetry_3
_geom_torsion_site_symmetry_4
_geom_torsion_publ_flag
N2 Cu1 O2 C7 -3.4(9) . . . . ?
N1 Cu1 O2 C7 -176.9(9) . . . . ?
Cu1 O1 C1 C2 7.0(9) . . . . ?
C6 N1 C2 C3 -0.9(13) . . . . ?
Cu1 N1 C2 C3 -178.1(7) . . . . ?
C6 N1 C2 C1 179.2(8) . . . . ?
Cu1 N1 C2 C1 2.0(9) . . . . ?
O1 C1 C2 N1 -5.9(11) . . . . ?
O1 C1 C2 C3 174.2(8) . . . . ?
N1 C2 C3 C4 1.0(13) . . . . ?
C1 C2 C3 C4 -179.2(8) . . . . ?
C2 C3 C4 C5 -1.2(13) . . . . ?
C3 C4 C5 C6 1.3(14) . . . . ?
C2 N1 C6 C5 1.0(13) . . . . ?
Cu1 N1 C6 C5 177.9(6) . . . . ?
C4 C5 C6 N1 -1.2(14) . . . . ?
Cu1 O2 C7 C8 3.3(14) . . . . ?
C12 N2 C8 C9 0.2(14) . . . . ?
Cu1 N2 C8 C9 179.2(8) . . . . ?
C12 N2 C8 C7 179.3(11) . . . . ?
Cu1 N2 C8 C7 -1.6(12) . . . . ?
O2 C7 C8 N2 -1.0(16) . . . . ?
O2 C7 C8 C9 178.1(10) . . . . ?
N2 C8 C9 C10 2.2(16) . . . . ?
C7 C8 C9 C10 -176.9(12) . . . . ?
C8 C9 C10 C11 -1.7(17) . . . . ?
C9 C10 C11 C12 -1.0(17) . . . . ?
C8 N2 C12 C11 -3.1(16) . . . . ?
Cu1 N2 C12 C11 178.1(9) . . . . ?
C10 C11 C12 N2 3.5(18) . . . . ?
C34 O5 C13 O9 114.7(8) . . . . ?
C34 O5 C13 C14 -122.6(7) . . . . ?
O5 C13 C14 O6 50.6(10) . . . . ?
O9 C13 C14 O6 172.8(7) . . . . ?
O5 C13 C14 C15 -70.8(10) . . . . ?
O9 C13 C14 C15 51.5(10) . . . . ?
O6 C14 C15 O7 65.7(9) . . . . ?
C13 C14 C15 O7 -171.0(8) . . . . ?
O6 C14 C15 C16 -174.1(7) . . . . ?
C13 C14 C15 C16 -50.8(10) . . . . ?
O7 C15 C16 O10 -67.6(9) . . . . ?
C14 C15 C16 O10 175.0(6) . . . . ?
O7 C15 C16 C17 172.8(7) . . . . ?
C14 C15 C16 C17 55.4(9) . . . . ?
O10 C16 C17 O9 -177.8(7) . . . . ?
C15 C16 C17 O9 -59.4(9) . . . . ?
O10 C16 C17 C18 67.0(11) . . . . ?
C15 C16 C17 C18 -174.5(9) . . . . ?
O9 C17 C18 O8A 83.9(11) . . . . ?
C16 C17 C18 O8A -159.6(9) . . . . ?
O9 C17 C18 O8B -73.4(16) . . . . ?
C16 C17 C18 O8B 43.1(16) . . . . ?
O5 C13 O9 C17 62.4(10) . . . . ?
C14 C13 O9 C17 -58.6(10) . . . . ?
C16 C17 O9 C13 62.3(10) . . . . ?
C18 C17 O9 C13 -179.5(10) . . . . ?
C17 C16 O10 C19 -126.4(7) . . . . ?
C15 C16 O10 C19 114.0(7) . . . . ?
C16 O10 C19 O14 105.6(8) . . . . ?
C16 O10 C19 C20 -130.3(7) . . . . ?
O14 C19 C20 O11 -179.9(6) . . . . ?
O10 C19 C20 O11 56.4(8) . . . . ?
O14 C19 C20 C21 57.1(8) . . . . ?
O10 C19 C20 C21 -66.6(9) . . . . ?
O11 C20 C21 O12 61.5(8) . . . . ?
C19 C20 C21 O12 -177.8(7) . . . . ?
O11 C20 C21 C22 -176.7(6) . . . . ?
C19 C20 C21 C22 -56.0(9) . . . . ?
O12 C21 C22 O15 -65.3(8) . . . . ?
C20 C21 C22 O15 175.0(6) . . . . ?
O12 C21 C22 C23 173.0(7) . . . . ?
C20 C21 C22 C23 53.3(8) . . . . ?
O15 C22 C23 O14 -171.4(6) . . . . ?
C21 C22 C23 O14 -50.9(9) . . . . ?
O15 C22 C23 C24 70.6(9) . . . . ?
C21 C22 C23 C24 -168.9(8) . . . . ?
O14 C23 C24 O13 -66.2(16) . . . . ?
C22 C23 C24 O13 56.1(17) . . . . ?
O10 C19 O14 C23 66.9(10) . . . . ?
C20 C19 O14 C23 -55.5(9) . . . . ?
C22 C23 O14 C19 52.2(10) . . . . ?
C24 C23 O14 C19 175.0(8) . . . . ?
C23 C22 O15 C25 -118.1(7) . . . . ?
C21 C22 O15 C25 119.7(7) . . . . ?
C22 O15 C25 O19 107.8(7) . . . . ?
C22 O15 C25 C26 -130.2(7) . . . . ?
O19 C25 C26 O16 178.2(5) . . . . ?
O15 C25 C26 O16 55.3(8) . . . . ?
O19 C25 C26 C27 57.1(8) . . . . ?
O15 C25 C26 C27 -65.9(8) . . . . ?
O16 C26 C27 O17 63.4(8) . . . . ?
C25 C26 C27 O17 -172.5(6) . . . . ?
O16 C26 C27 C28 -176.9(7) . . . . ?
C25 C26 C27 C28 -52.9(9) . . . . ?
O17 C27 C28 O20 -66.8(8) . . . . ?
C26 C27 C28 O20 174.1(7) . . . . ?
O17 C27 C28 C29 171.1(6) . . . . ?
C26 C27 C28 C29 51.9(8) . . . . ?
O20 C28 C29 O19 -173.6(5) . . . . ?
C27 C28 C29 O19 -54.3(8) . . . . ?
O20 C28 C29 C30 68.1(8) . . . . ?
C27 C28 C29 C30 -172.6(6) . . . . ?
O19 C29 C30 O18 -67.5(8) . . . . ?
C28 C29 C30 O18 53.0(9) . . . . ?
O15 C25 O19 C29 61.4(9) . . . . ?
C26 C25 O19 C29 -60.6(7) . . . . ?
C28 C29 O19 C25 59.2(8) . . . . ?
C30 C29 O19 C25 -178.2(6) . . . . ?
C29 C28 O20 C31 -103.5(7) . . . . ?
C27 C28 O20 C31 133.9(7) . . . . ?
C28 O20 C31 O24 117.0(7) . . . . ?
C28 O20 C31 C32 -120.2(8) . . . . ?
O24 C31 C32 O21 177.4(7) . . . . ?
O20 C31 C32 O21 55.5(10) . . . . ?
O24 C31 C32 C33 52.6(9) . . . 2_665 ?
O20 C31 C32 C33 -69.2(9) . . . 2_665 ?
C13 O5 C34 C33 132.6(7) . . . . ?
C13 O5 C34 C35 -108.8(8) . . . 2_665 ?
O22 C33 C34 O5 -66.4(11) . . . . ?
C32 C33 C34 O5 174.6(7) 2_665 . . . ?
O22 C33 C34 C35 173.7(9) . . . 2_665 ?
C32 C33 C34 C35 54.7(9) 2_665 . . 2_665 ?
O24 C35 C36 O23 -62.6(9) . . . . ?
C34 C35 C36 O23 56.7(10) 2_665 . . . ?
O20 C31 O24 C35 62.5(9) . . . . ?
C32 C31 O24 C35 -59.0(9) . . . . ?
C36 C35 O24 C31 -177.4(7) . . . . ?
C34 C35 O24 C31 61.6(9) 2_665 . . . ?
C58 O25 C37 O29 134.4(7) . . . . ?
C58 O25 C37 C38 -104.7(8) . . . . ?
O25 C37 C38 O26 62.3(9) . . . . ?
O29 C37 C38 O26 -177.2(7) . . . . ?
O25 C37 C38 C39 -63.5(10) . . . . ?
O29 C37 C38 C39 57.0(10) . . . . ?
O26 C38 C39 O27 60.0(10) . . . . ?
C37 C38 C39 O27 -175.5(8) . . . . ?
O26 C38 C39 C40 -179.2(7) . . . . ?
C37 C38 C39 C40 -54.7(10) . . . . ?
O27 C39 C40 O30 -64.1(7) . . . . ?
C38 C39 C40 O30 175.3(6) . . . . ?
O27 C39 C40 C41 176.3(6) . . . . ?
C38 C39 C40 C41 55.8(8) . . . . ?
O30 C40 C41 O29 -175.3(7) . . . . ?
C39 C40 C41 O29 -57.0(9) . . . . ?
O30 C40 C41 C42 66.6(9) . . . . ?
C39 C40 C41 C42 -175.1(7) . . . . ?
O29 C41 C42 O28 -64.5(9) . . . . ?
C40 C41 C42 O28 55.2(10) . . . . ?
O25 C37 O29 C41 58.8(8) . . . . ?
C38 C37 O29 C41 -61.6(8) . . . . ?
C42 C41 O29 C37 -176.4(7) . . . . ?
C40 C41 O29 C37 61.2(9) . . . . ?
C41 C40 O30 C43 -110.5(8) . . . . ?
C39 C40 O30 C43 129.6(6) . . . . ?
C40 O30 C43 O34 112.8(7) . . . . ?
C40 O30 C43 C44 -125.2(7) . . . . ?
O30 C43 C44 O31 56.6(9) . . . . ?
O34 C43 C44 O31 178.7(6) . . . . ?
O30 C43 C44 C45 -68.3(9) . . . . ?
O34 C43 C44 C45 53.8(9) . . . . ?
O31 C44 C45 O32 62.7(9) . . . . ?
C43 C44 C45 O32 -175.0(7) . . . . ?
O31 C44 C45 C46 -177.5(6) . . . . ?
C43 C44 C45 C46 -55.2(9) . . . . ?
O32 C45 C46 O35 -62.2(10) . . . . ?
C44 C45 C46 O35 179.2(6) . . . . ?
O32 C45 C46 C47 175.7(8) . . . . ?
C44 C45 C46 C47 57.2(9) . . . . ?
O35 C46 C47 O34 -177.9(6) . . . . ?
C45 C46 C47 O34 -57.1(9) . . . . ?
O35 C46 C47 C48 60.8(10) . . . . ?
C45 C46 C47 C48 -178.4(8) . . . . ?
O34 C47 C48 O33 -61.9(10) . . . . ?
C46 C47 C48 O33 60.5(11) . . . . ?
O30 C43 O34 C47 64.6(9) . . . . ?
C44 C43 O34 C47 -56.3(9) . . . . ?
C48 C47 O34 C43 -174.8(7) . . . . ?
C46 C47 O34 C43 58.4(9) . . . . ?
C47 C46 O35 C49 -108.4(7) . . . . ?
C45 C46 O35 C49 130.5(7) . . . . ?
C46 O35 C49 O39 114.7(7) . . . . ?
C46 O35 C49 C50 -123.8(7) . . . . ?
O39 C49 C50 O36 -179.5(6) . . . . ?
O35 C49 C50 O36 59.7(8) . . . . ?
O39 C49 C50 C51 57.1(9) . . . . ?
O35 C49 C50 C51 -63.6(9) . . . . ?
O36 C50 C51 O37 58.2(10) . . . . ?
C49 C50 C51 O37 179.8(7) . . . . ?
O36 C50 C51 C52 -177.6(7) . . . . ?
C49 C50 C51 C52 -56.1(9) . . . . ?
O37 C51 C52 O40 -65.2(8) . . . . ?
C50 C51 C52 O40 172.6(6) . . . . ?
O37 C51 C52 C53 177.1(7) . . . . ?
C50 C51 C52 C53 54.9(9) . . . . ?
O40 C52 C53 O39 -172.6(6) . . . . ?
C51 C52 C53 O39 -54.2(9) . . . . ?
O40 C52 C53 C54 68.7(9) . . . . ?
C51 C52 C53 C54 -172.8(8) . . . . ?
O39 C53 C54 O38 -59.2(10) . . . . ?
C52 C53 C54 O38 61.9(10) . . . . ?
O35 C49 O39 C53 61.6(9) . . . . ?
C50 C49 O39 C53 -58.0(9) . . . . ?
C54 C53 O39 C49 178.2(8) . . . . ?
C52 C53 O39 C49 56.2(9) . . . . ?
C53 C52 O40 C55 -138.9(7) . . . . ?
C51 C52 O40 C55 101.5(8) . . . . ?
C52 O40 C55 O44 103.8(8) . . . . ?
C52 O40 C55 C56 -134.8(7) . . . . ?
O40 C55 C56 O41 55.2(9) . . . . ?
O44 C55 C56 O41 177.0(6) . . . . ?
O40 C55 C56 C57 -65.8(10) . . . 2_665 ?
O44 C55 C56 C57 56.0(9) . . . 2_665 ?
C37 O25 C58 C57 133.0(7) . . . . ?
C37 O25 C58 C59 -107.3(7) . . . 2_665 ?
O42 C57 C58 O25 -62.9(7) . . . . ?
C56 C57 C58 O25 176.2(6) 2_665 . . . ?
O42 C57 C58 C59 178.0(6) . . . 2_665 ?
C56 C57 C58 C59 57.1(8) 2_665 . . 2_665 ?
O44 C59 C60 O43 -68.5(9) . . . . ?
C58 C59 C60 O43 53.4(9) 2_665 . . . ?
O40 C55 O44 C59 60.7(8) . . . . ?
C56 C55 O44 C59 -58.9(8) . . . . ?
C60 C59 O44 C55 -175.3(6) . . . . ?
C58 C59 O44 C55 59.7(8) 2_665 . . . ?
